data_1556937
loop_
_publ_author_name
'Qiu, Haile'
'Chen, Xiaofeng'
'Zhang, Junliang'

_publ_section_title
;
 Design, synthesis and application of a new type of bifunctional Le-Phos
 in highly enantioselective \g-addition reactions of N-centered
 nucleophiles to allenoates
;
_journal_issue 45
_journal_name_full 'Chemical Science'
_journal_page_first 10510
_journal_paper_doi 10.1039/C9SC04073K
_journal_volume 10
_journal_year 2019
_chemical_absolute_configuration ad
_chemical_formula_moiety 'C19 H20 N2 O2 S'
_chemical_formula_sum 'C19 H20 N2 O2 S'
_chemical_formula_weight 340.43
_space_group_crystal_system monoclinic
_space_group_IT_number 4
_space_group_name_Hall 'P 2yb'
_space_group_name_H-M_alt 'P 1 21 1'
_atom_sites_solution_hydrogens geom
_atom_sites_solution_primary dual
_audit_creation_date 2018-07-10
_audit_creation_method
;
Olex2 1.2
(compiled 2018.05.29 svn.r3508 for OlexSys, GUI svn.r5506)
;
_audit_update_record
;
2018-11-23 deposited with the CCDC.	2019-10-02 downloaded from the CCDC.
;
_cell_angle_alpha 90
_cell_angle_beta 100.119(3)
_cell_angle_gamma 90
_cell_formula_units_Z 2
_cell_length_a 7.2656(3)
_cell_length_b 9.5413(3)
_cell_length_c 13.0878(4)
_cell_measurement_reflns_used 6593
_cell_measurement_temperature 293(2)
_cell_measurement_theta_max 73.4450
_cell_measurement_theta_min 5.7440
_cell_volume 893.18(5)
_computing_cell_refinement 'CrysAlisPro 1.171.39.32a (Rigaku OD, 2017)'
_computing_data_collection 'CrysAlisPro 1.171.39.32a (Rigaku OD, 2017)'
_computing_data_reduction 'CrysAlisPro 1.171.39.32a (Rigaku OD, 2017)'
_computing_molecular_graphics 'Olex2 (Dolomanov et al., 2009)'
_computing_publication_material 'Olex2 (Dolomanov et al., 2009)'
_computing_structure_refinement 'ShelXL (Sheldrick, 2015)'
_computing_structure_solution 'ShelXT (Sheldrick, 2015)'
_diffrn_ambient_temperature 293(2)
_diffrn_detector 'CCD plate'
_diffrn_measured_fraction_theta_full 0.998
_diffrn_measured_fraction_theta_max 0.998
_diffrn_measurement_details
;
List of Runs (angles in degrees, time in seconds):

  # Type    Start    End  Width  t~exp~   \w     \q     \k     \f   Frames
#--------------------------------------------------------------------------
  1  \w     26.00  88.00   1.00    1.00    --    0.00  57.00  60.00   62
  2  \w     56.00  85.00   1.00    1.00    --    0.00  57.00-120.00   29
  3  \w     35.00  88.00   1.00    1.00    --    0.00  38.00 -60.00   53
  4  \w    -17.00   9.00   1.00    1.00    --    0.00  38.00-150.00   26
  5  \w    -14.00  38.00   1.00    1.00    --    0.00  38.00 120.00   52
  6  \w    -21.00  15.00   1.00    1.00    --    0.00  57.00-120.00   36
  7  \w     47.00  73.00   1.00    1.00    --    0.00  38.00 120.00   26
  8  \w     38.00  87.00   1.00    1.00    --    0.00  38.00   0.00   49
  9  \w     29.00  77.00   1.00    1.00    --    0.00  38.00 150.00   48
 10  \w     21.00  52.00   1.00    1.00    --    0.00  38.00-150.00   31
 11  \w    -22.00  21.00   1.00    1.00    --    0.00  57.00  60.00   43
 12  \w     18.00  52.00   1.00    1.00    --    0.00  57.00-120.00   34
 13  \w    -19.00  29.00   1.00    1.00    --    0.00  38.00   0.00   48
 14  \w     -6.00  26.00   1.00    1.00    --    0.00  38.00 -60.00   32
 15  \w     39.00 115.00   1.00    3.00    --   95.80 -82.00  60.00   76
 16  \w     99.00 124.00   1.00    3.00    --   95.80 -82.00-120.00   25
 17  \w    160.00 185.00   1.00    3.00    --   95.80  66.00 -83.48   25
 18  \w     28.00  75.00   1.00    3.00    --   95.80 -82.00-120.00   47
 19  \w     63.00  94.00   1.00    3.00    --   95.80  82.00  30.00   31
 20  \w     69.00 116.00   1.00    3.00    --   95.80  66.00 -83.48   47
 21  \w    156.00 181.00   1.00    3.00    --   95.80  49.00 100.19   25
 22  \w     63.00  89.00   1.00    3.00    --   95.80  82.00 120.00   26
 23  \w     65.00  91.00   1.00    3.00    --   95.80  77.00  90.00   26
 24  \w     75.00 185.00   1.00    3.00    --   95.80  45.00   0.00  110
 25  \w     75.00 168.00   1.00    3.00    --   95.80  45.00  60.00   93
 26  \w     63.00  89.00   1.00    3.00    --   95.80  82.00-150.00   26
 27  \w    125.00 183.00   1.00    3.00    --   95.80  82.00-150.00   58
 28  \w     75.00 184.00   1.00    3.00    --   95.80  45.00-180.00  109
 29  \w      6.00 125.00   1.00    3.00    --   95.80 -82.00 120.00  119
 30  \w     64.00  97.00   1.00    3.00    --   95.80  82.00 -60.00   33
 31  \w    148.00 185.00   1.00    3.00    --   95.80  82.00  60.00   37
 32  \w     66.00  92.00   1.00    3.00    --   95.80  82.00  60.00   26
 33  \w     71.00 157.00   1.00    3.00    --   95.80  64.00-169.85   86
 34  \w    141.00 167.00   1.00    3.00    --   95.80  45.00 -84.72   26
 35  \w      6.00  35.00   1.00    3.00    --   95.80 -61.00 -60.00   29
 36  \w     76.00 127.00   1.00    3.00    --   95.80  45.00 120.00   51
 37  \w      6.00 128.00   1.00    3.00    --   95.80 -82.00 -30.00  122
 38  \w    155.00 181.00   1.00    3.00    --   95.80  45.00  30.00   26
 39  \w     61.00 102.00   1.00    3.00    --   95.80 -61.00 -60.00   41
 40  \w     65.00  91.00   1.00    3.00    --   95.80  82.00 -90.00   26
 41  \w     75.00 150.00   1.00    3.00    --   95.80  45.00  30.00   75
 42  \w     64.00  89.00   1.00    3.00    --   95.80  82.00   0.00   25
 43  \w     71.00  97.00   1.00    3.00    --   95.80  61.00-180.00   26
 44  \w     15.00 103.00   1.00    3.00    --   95.80 -61.00 120.00   88
 45  \w     65.00  90.00   1.00    3.00    --   95.80  77.00-120.00   25
 46  \w     65.00  91.00   1.00    3.00    --   95.80  77.00 150.00   26
 47  \w    135.00 160.00   1.00    3.00    --   95.80  77.00 150.00   25
 48  \w    131.00 156.00   1.00    3.00    --   95.80  56.00 146.78   25
 49  \w     63.00  88.00   1.00    3.00    --   95.80  82.00-180.00   25
 50  \w     75.00 101.00   1.00    3.00    --   95.80  45.00-120.00   26
 51  \w     76.00 101.00   1.00    3.00    --   95.80  45.00 150.00   25
 52  \w     76.00 102.00   1.00    3.00    --   95.80  61.00 -90.00   26
 53  \w     71.00  97.00   1.00    3.00    --   95.80  61.00 120.00   26
 54  \w     65.00  91.00   1.00    3.00    --   95.80  77.00 -30.00   26
 55  \w     70.00 114.00   1.00    3.00    --   95.80 -82.00-150.00   44
 56  \w     76.00 174.00   1.00    3.00    --   95.80  45.00 -30.00   98
 57  \w     65.00  90.00   1.00    3.00    --   95.80  77.00  60.00   25
 58  \w     65.00  91.00   1.00    3.00    --   95.80  82.00 -30.00   26
 59  \w     72.00  99.00   1.00    3.00    --   95.80  56.00 146.78   27
 60  \w     76.00 139.00   1.00    3.00    --   95.80  45.00 -84.72   63
 61  \w     75.00 136.00   1.00    3.00    --   95.80  49.00 100.19   61
 62  \w     73.00 125.00   1.00    3.00    --   95.80  54.00-117.69   52
;
_diffrn_measurement_device 'four-circle diffractometer'
_diffrn_measurement_device_type 'XtaLAB AFC12 (RINC): Kappa dual home/near'
_diffrn_measurement_method '\w scans'
_diffrn_orient_matrix_type 'CrysAlisPro convention (1999,Acta A55,543-557)'
_diffrn_orient_matrix_UB_11 -0.1373824000
_diffrn_orient_matrix_UB_12 -0.0632472000
_diffrn_orient_matrix_UB_13 0.0647050000
_diffrn_orient_matrix_UB_21 0.1316237000
_diffrn_orient_matrix_UB_22 0.0431979000
_diffrn_orient_matrix_UB_23 0.1005113000
_diffrn_orient_matrix_UB_31 -0.1009925000
_diffrn_orient_matrix_UB_32 0.1421496000
_diffrn_orient_matrix_UB_33 -0.0017750000
_diffrn_radiation_monochromator graphite
_diffrn_radiation_probe x-ray
_diffrn_radiation_type CuK\a
_diffrn_radiation_wavelength 1.54184
_diffrn_reflns_av_R_equivalents 0.1465
_diffrn_reflns_av_unetI/netI 0.0682
_diffrn_reflns_Laue_measured_fraction_full 0.998
_diffrn_reflns_Laue_measured_fraction_max 0.998
_diffrn_reflns_limit_h_max 8
_diffrn_reflns_limit_h_min -8
_diffrn_reflns_limit_k_max 11
_diffrn_reflns_limit_k_min -11
_diffrn_reflns_limit_l_max 15
_diffrn_reflns_limit_l_min -15
_diffrn_reflns_number 13989
_diffrn_reflns_point_group_measured_fraction_full 0.990
_diffrn_reflns_point_group_measured_fraction_max 0.990
_diffrn_reflns_theta_full 67.074
_diffrn_reflns_theta_max 67.074
_diffrn_reflns_theta_min 5.770
_diffrn_source 'fine-focus sealed X-ray tube'
_diffrn_source_type 'Enhance (Cu) X-ray Source'
_exptl_absorpt_coefficient_mu 1.712
_exptl_absorpt_correction_T_max 1.00000
_exptl_absorpt_correction_T_min 0.55349
_exptl_absorpt_correction_type multi-scan
_exptl_absorpt_process_details
;
CrysAlisPro 1.171.39.32a (Rigaku Oxford Diffraction, 2017)
Empirical absorption correction using spherical harmonics,
 implemented in SCALE3 ABSPACK scaling algorithm.
;
_exptl_crystal_colour 'clear light colourless'
_exptl_crystal_colour_lustre clear
_exptl_crystal_colour_modifier light
_exptl_crystal_colour_primary colourless
_exptl_crystal_density_diffrn 1.266
_exptl_crystal_description block
_exptl_crystal_F_000 360
_exptl_crystal_size_max 0.42
_exptl_crystal_size_mid 0.32
_exptl_crystal_size_min 0.26
_refine_diff_density_max 0.293
_refine_diff_density_min -0.286
_refine_diff_density_rms 0.058
_refine_ls_abs_structure_details
;
 Flack x determined using 816 quotients [(I+)-(I-)]/[(I+)+(I-)]
 (Parsons, Flack and Wagner, Acta Cryst. B69 (2013) 249-259).
;
_refine_ls_abs_structure_Flack -0.01(4)
_refine_ls_extinction_method none
_refine_ls_goodness_of_fit_ref 1.040
_refine_ls_hydrogen_treatment constr
_refine_ls_matrix_type full
_refine_ls_number_parameters 218
_refine_ls_number_reflns 3162
_refine_ls_number_restraints 1
_refine_ls_restrained_S_all 1.039
_refine_ls_R_factor_all 0.0856
_refine_ls_R_factor_gt 0.0766
_refine_ls_shift/su_max 0.000
_refine_ls_shift/su_mean 0.000
_refine_ls_structure_factor_coef Fsqd
_refine_ls_weighting_details 'w=1/[\s^2^(Fo^2^)+(0.1376P)^2^] where P=(Fo^2^+2Fc^2^)/3'
_refine_ls_weighting_scheme calc
_refine_ls_wR_factor_gt 0.2045
_refine_ls_wR_factor_ref 0.2144
_reflns_Friedel_coverage 0.861
_reflns_Friedel_fraction_full 0.981
_reflns_Friedel_fraction_max 0.981
_reflns_number_gt 2544
_reflns_number_total 3162
_reflns_threshold_expression 'I > 2\s(I)'
_cod_data_source_file c9sc04073k2.cif
_cod_data_source_block exp_403
_cod_database_code 1556937
_shelx_shelxl_version_number 2016/6
_shelx_space_group_comment
;
The symmetry employed for this shelxl refinement is uniquely defined
by the following loop, which should always be used as a source of
symmetry information in preference to the above space-group names.
They are only intended as comments.
;
_reflns_odcompleteness_completeness 99.94
_reflns_odcompleteness_iscentric 1
_reflns_odcompleteness_theta 66.97
_olex2_refinement_description
;
1. Fixed Uiso
 At 1.2 times of:
  All C(H) groups, All C(H,H) groups, All N(H) groups
 At 1.5 times of:
  All C(H,H,H) groups
2.a Ternary CH refined with riding coordinates:
 C4(H4)
2.b Secondary CH2 refined with riding coordinates:
 C18(H18A,H18B), C1(H1A,H1B), C2(H2A,H2B)
2.c Aromatic/amide H refined with riding coordinates:
 N2(H2), C5(H5), C6(H6), C17(H17), C13(H13), C10(H10), C16(H16), C15(H15),
 C11(H11), C12(H12)
2.d Idealised Me refined as rotating group:
 C19(H19A,H19B,H19C)
;
_olex2_submission_special_instructions 'No special instructions were received'
_oxdiff_exptl_absorpt_empirical_details
;
Empirical correction (ABSPACK) includes:
- Absorption correction using spherical harmonics
- Frame scaling
;
_oxdiff_exptl_absorpt_empirical_full_max 4.276
_oxdiff_exptl_absorpt_empirical_full_min 0.136

loop_
_space_group_symop_operation_xyz
'x, y, z'
'-x, y+1/2, -z'

loop_
_atom_site_label
_atom_site_type_symbol
_atom_site_fract_x
_atom_site_fract_y
_atom_site_fract_z
_atom_site_U_iso_or_equiv
_atom_site_adp_type
_atom_site_occupancy
_atom_site_site_symmetry_order
_atom_site_calc_flag
_atom_site_refinement_flags_posn
S1 S 0.5402(3) 0.5964(2) 0.98685(15) 0.0887(7) Uani 1 1 d .
N2 N 0.4061(6) 0.4193(5) 0.4588(3) 0.0516(11) Uani 1 1 d .
H2 H 0.402832 0.334905 0.481559 0.062 Uiso 1 1 calc R
O2 O 0.5524(6) 0.6284(4) 0.4894(3) 0.0666(12) Uani 1 1 d .
N1 N 0.7719(8) 0.5371(5) 0.8651(3) 0.0589(12) Uani 1 1 d .
C7 C 0.5309(7) 0.5069(6) 0.5141(4) 0.0495(12) Uani 1 1 d .
O1 O 0.5860(11) 0.3563(7) 0.8962(6) 0.114(2) Uani 1 1 d .
C8 C 0.2791(7) 0.4529(6) 0.3666(4) 0.0514(12) Uani 1 1 d .
C5 C 0.7499(8) 0.5170(6) 0.6791(4) 0.0520(12) Uani 1 1 d .
H5 H 0.773129 0.609001 0.661501 0.062 Uiso 1 1 calc R
C6 C 0.6341(7) 0.4439(6) 0.6116(4) 0.0518(12) Uani 1 1 d .
H6 H 0.615700 0.349735 0.624973 0.062 Uiso 1 1 calc R
C9 C 0.0943(8) 0.3974(6) 0.3557(4) 0.0553(13) Uani 1 1 d .
C4 C 0.8487(8) 0.4643(6) 0.7830(4) 0.0572(13) Uani 1 1 d .
H4 H 0.820099 0.364380 0.787436 0.069 Uiso 1 1 calc R
C14 C -0.0323(9) 0.4273(8) 0.2611(5) 0.0671(16) Uani 1 1 d .
C17 C 0.3316(9) 0.5335(6) 0.2901(5) 0.0603(14) Uani 1 1 d .
H17 H 0.451956 0.570119 0.299049 0.072 Uiso 1 1 calc R
C13 C -0.2148(10) 0.3690(9) 0.2497(7) 0.086(2) Uani 1 1 d .
H13 H -0.299842 0.387917 0.189501 0.104 Uiso 1 1 calc R
C18 C 1.0603(10) 0.4797(9) 0.7985(5) 0.0761(19) Uani 1 1 d .
H18A H 1.091642 0.577367 0.790198 0.091 Uiso 1 1 calc R
H18B H 1.114045 0.451742 0.868707 0.091 Uiso 1 1 calc R
C3 C 0.6390(11) 0.4758(7) 0.9082(5) 0.0698(16) Uani 1 1 d .
C10 C 0.0324(9) 0.3154(7) 0.4312(5) 0.0611(14) Uani 1 1 d .
H10 H 0.113002 0.296753 0.493143 0.073 Uiso 1 1 calc R
C16 C 0.2047(11) 0.5614(7) 0.1978(5) 0.0726(18) Uani 1 1 d .
H16 H 0.241877 0.615538 0.145937 0.087 Uiso 1 1 calc R
C15 C 0.0280(11) 0.5091(8) 0.1845(6) 0.0747(19) Uani 1 1 d .
H15 H -0.054484 0.528045 0.123302 0.090 Uiso 1 1 calc R
C11 C -0.1463(10) 0.2618(9) 0.4155(6) 0.0789(19) Uani 1 1 d .
H11 H -0.185616 0.208123 0.466927 0.095 Uiso 1 1 calc R
C12 C -0.2689(10) 0.2878(11) 0.3226(8) 0.093(3) Uani 1 1 d .
H12 H -0.387992 0.248745 0.311368 0.112 Uiso 1 1 calc R
C1 C 0.7950(12) 0.6870(8) 0.8818(6) 0.0791(19) Uani 1 1 d .
H1A H 0.747151 0.736831 0.818018 0.095 Uiso 1 1 calc R
H1B H 0.926713 0.709238 0.901784 0.095 Uiso 1 1 calc R
C2 C 0.6926(14) 0.7316(10) 0.9646(7) 0.099(3) Uani 1 1 d .
H2A H 0.621991 0.816230 0.943571 0.119 Uiso 1 1 calc R
H2B H 0.780315 0.751488 1.027749 0.119 Uiso 1 1 calc R
C19 C 1.1437(13) 0.3927(13) 0.7232(7) 0.103(3) Uani 1 1 d .
H19A H 1.091254 0.420319 0.653677 0.155 Uiso 1 1 calc GR
H19B H 1.116596 0.295573 0.732863 0.155 Uiso 1 1 calc GR
H19C H 1.276619 0.406279 0.734846 0.155 Uiso 1 1 calc GR

loop_
_atom_site_aniso_label
_atom_site_aniso_U_11
_atom_site_aniso_U_22
_atom_site_aniso_U_33
_atom_site_aniso_U_23
_atom_site_aniso_U_13
_atom_site_aniso_U_12
S1 0.1064(15) 0.0789(14) 0.0904(12) -0.0086(10) 0.0442(10) 0.0006(10)
N2 0.054(2) 0.034(2) 0.064(3) 0.0002(19) 0.002(2) 0.0004(18)
O2 0.078(3) 0.037(2) 0.078(3) 0.0011(19) -0.006(2) -0.0057(17)
N1 0.080(3) 0.045(3) 0.054(2) 0.000(2) 0.016(2) -0.007(2)
C7 0.050(3) 0.038(3) 0.060(3) -0.007(2) 0.007(2) 0.004(2)
O1 0.151(6) 0.064(3) 0.148(5) -0.013(3) 0.083(4) -0.031(4)
C8 0.052(3) 0.036(3) 0.063(3) -0.005(2) 0.003(2) 0.006(2)
C5 0.062(3) 0.040(3) 0.054(3) 0.000(2) 0.011(2) -0.005(2)
C6 0.057(3) 0.032(3) 0.066(3) -0.001(2) 0.010(2) -0.001(2)
C9 0.053(3) 0.045(3) 0.067(3) -0.012(3) 0.008(2) 0.012(2)
C4 0.070(4) 0.045(3) 0.057(3) 0.003(3) 0.012(2) 0.000(2)
C14 0.057(3) 0.064(4) 0.075(4) -0.007(3) -0.002(3) 0.014(3)
C17 0.072(4) 0.038(3) 0.069(3) -0.001(3) 0.009(3) 0.003(2)
C13 0.052(4) 0.090(6) 0.108(6) -0.013(5) -0.012(4) 0.014(3)
C18 0.070(4) 0.089(5) 0.067(3) 0.008(4) 0.004(3) 0.006(4)
C3 0.092(5) 0.051(4) 0.071(4) 0.005(3) 0.027(3) 0.000(3)
C10 0.057(3) 0.057(4) 0.070(3) -0.010(3) 0.014(3) 0.001(3)
C16 0.098(5) 0.053(4) 0.066(3) 0.006(3) 0.012(3) 0.011(3)
C15 0.079(5) 0.064(4) 0.073(4) 0.005(3) -0.009(3) 0.019(3)
C11 0.061(4) 0.085(5) 0.096(5) -0.012(4) 0.027(3) -0.007(4)
C12 0.051(4) 0.105(7) 0.122(6) -0.018(5) 0.010(4) -0.005(4)
C1 0.104(5) 0.055(4) 0.081(4) -0.012(3) 0.024(4) -0.013(3)
C2 0.125(7) 0.083(6) 0.093(5) -0.014(5) 0.030(5) 0.014(5)
C19 0.081(5) 0.126(9) 0.106(6) -0.005(6) 0.025(4) 0.029(5)

loop_
_atom_type_symbol
_atom_type_description
_atom_type_scat_dispersion_real
_atom_type_scat_dispersion_imag
_atom_type_scat_source
C C 0.0181 0.0091 'International Tables Vol C Tables 4.2.6.8 and 6.1.1.4'
H H 0.0000 0.0000 'International Tables Vol C Tables 4.2.6.8 and 6.1.1.4'
N N 0.0311 0.0180 'International Tables Vol C Tables 4.2.6.8 and 6.1.1.4'
O O 0.0492 0.0322 'International Tables Vol C Tables 4.2.6.8 and 6.1.1.4'
S S 0.3331 0.5567 'International Tables Vol C Tables 4.2.6.8 and 6.1.1.4'

loop_
_geom_angle_atom_site_label_1
_geom_angle_atom_site_label_2
_geom_angle_atom_site_label_3
_geom_angle
C2 S1 C3 92.8(4)
C7 N2 H2 116.9
C7 N2 C8 126.2(5)
C8 N2 H2 116.9
C3 N1 C4 119.9(5)
C3 N1 C1 116.1(6)
C1 N1 C4 121.8(5)
N2 C7 C6 113.6(5)
O2 C7 N2 123.6(5)
O2 C7 C6 122.8(5)
N2 C8 C9 117.4(5)
C17 C8 N2 121.7(5)
C17 C8 C9 120.9(5)
C6 C5 H5 117.3
C6 C5 C4 125.4(5)
C4 C5 H5 117.3
C7 C6 H6 119.0
C5 C6 C7 122.1(5)
C5 C6 H6 119.0
C8 C9 C14 117.5(6)
C10 C9 C8 123.5(5)
C10 C9 C14 119.0(6)
N1 C4 C5 108.7(5)
N1 C4 H4 107.8
N1 C4 C18 111.2(5)
C5 C4 H4 107.8
C5 C4 C18 113.4(5)
C18 C4 H4 107.8
C13 C14 C9 117.2(7)
C15 C14 C9 119.6(6)
C15 C14 C13 123.2(6)
C8 C17 H17 119.7
C8 C17 C16 120.6(6)
C16 C17 H17 119.7
C14 C13 H13 118.8
C12 C13 C14 122.5(7)
C12 C13 H13 118.8
C4 C18 H18A 109.2
C4 C18 H18B 109.2
H18A C18 H18B 107.9
C19 C18 C4 112.0(7)
C19 C18 H18A 109.2
C19 C18 H18B 109.2
N1 C3 S1 110.9(5)
O1 C3 S1 122.4(6)
O1 C3 N1 126.6(6)
C9 C10 H10 119.5
C11 C10 C9 121.0(6)
C11 C10 H10 119.5
C17 C16 H16 120.0
C15 C16 C17 120.0(7)
C15 C16 H16 120.0
C14 C15 H15 119.3
C16 C15 C14 121.4(6)
C16 C15 H15 119.3
C10 C11 H11 119.9
C10 C11 C12 120.3(7)
C12 C11 H11 119.9
C13 C12 C11 120.0(7)
C13 C12 H12 120.0
C11 C12 H12 120.0
N1 C1 H1A 109.8
N1 C1 H1B 109.8
N1 C1 C2 109.5(7)
H1A C1 H1B 108.2
C2 C1 H1A 109.8
C2 C1 H1B 109.8
S1 C2 H2A 109.9
S1 C2 H2B 109.9
C1 C2 S1 108.8(6)
C1 C2 H2A 109.9
C1 C2 H2B 109.9
H2A C2 H2B 108.3
C18 C19 H19A 109.5
C18 C19 H19B 109.5
C18 C19 H19C 109.5
H19A C19 H19B 109.5
H19A C19 H19C 109.5
H19B C19 H19C 109.5

loop_
_geom_bond_atom_site_label_1
_geom_bond_atom_site_label_2
_geom_bond_distance
S1 C3 1.777(7)
S1 C2 1.758(11)
N2 H2 0.8600
N2 C7 1.347(7)
N2 C8 1.421(7)
O2 C7 1.221(7)
N1 C4 1.469(8)
N1 C3 1.336(8)
N1 C1 1.452(8)
C7 C6 1.488(7)
O1 C3 1.205(9)
C8 C9 1.427(8)
C8 C17 1.369(9)
C5 H5 0.9300
C5 C6 1.309(7)
C5 C4 1.509(8)
C6 H6 0.9300
C9 C14 1.435(8)
C9 C10 1.396(9)
C4 H4 0.9800
C4 C18 1.522(10)
C14 C13 1.421(11)
C14 C15 1.400(11)
C17 H17 0.9300
C17 C16 1.411(9)
C13 H13 0.9300
C13 C12 1.340(14)
C18 H18A 0.9700
C18 H18B 0.9700
C18 C19 1.496(12)
C10 H10 0.9300
C10 C11 1.377(10)
C16 H16 0.9300
C16 C15 1.360(12)
C15 H15 0.9300
C11 H11 0.9300
C11 C12 1.397(12)
C12 H12 0.9300
C1 H1A 0.9700
C1 H1B 0.9700
C1 C2 1.481(12)
C2 H2A 0.9700
C2 H2B 0.9700
C19 H19A 0.9600
C19 H19B 0.9600
C19 H19C 0.9600
